data_4072666
loop_
_publ_author_name
'Zhang, Wen-Wei'
'Yu, Yong-Guang'
'Lu, Zhen-Da'
'Mao, Wei-Li'
'Li, Yi-Zhi'
'Meng, Qing-Jin'

_publ_section_title
;
 Ferrocene&#x2212;Phenothiazine Conjugated Molecules:&#x00A0; Synthesis,
 Structural Characterization, Electronic Properties, and DFT-TDDFT
 Computational Study
;
_journal_issue 4
_journal_name_full Organometallics
_journal_page_first 865
_journal_paper_doi 10.1021/om060923o
_journal_volume 26
_journal_year 2007
_chemical_formula_moiety 'C37 H27 Fe2 N S, H2 O'
_chemical_formula_sum 'C37 H29 Fe2 N O S'
_chemical_formula_weight 647.37
_chemical_name_systematic
; 
 ? 
;
_space_group_IT_number 14
_symmetry_cell_setting monoclinic
_symmetry_space_group_name_Hall '-P 2ybc'
_symmetry_space_group_name_H-M 'P 1 21/c 1'
_atom_sites_solution_hydrogens geom
_atom_sites_solution_primary direct
_atom_sites_solution_secondary difmap
_audit_creation_method SHELXL-97
_cell_angle_alpha 90.00
_cell_angle_beta 94.327(2)
_cell_angle_gamma 90.00
_cell_formula_units_Z 4
_cell_length_a 19.672(2)
_cell_length_b 7.5147(8)
_cell_length_c 20.205(2)
_cell_measurement_temperature 298(2)
_cell_measurement_theta_max 22.90
_cell_measurement_theta_min 2.35
_cell_volume 2978.4(5)
_computing_cell_refinement 'Bruker SMART'
_computing_data_collection 'Bruker SMART'
_computing_data_reduction 'Bruker SAINT'
_computing_molecular_graphics 'Bruker SHELXTL'
_computing_publication_material 'Bruker SHELXTL'
_computing_structure_refinement 'SHELXL-97 (Sheldrick, 1997)'
_computing_structure_solution 'SHELXS-97 (Sheldrick, 1990)'
_diffrn_ambient_temperature 298(2)
_diffrn_measured_fraction_theta_full 0.998
_diffrn_measured_fraction_theta_max 0.998
_diffrn_measurement_device_type 'CCD area detector'
_diffrn_measurement_method 'phi and omega scans'
_diffrn_radiation_monochromator graphite
_diffrn_radiation_source 'fine-focus sealed tube'
_diffrn_radiation_type MoK\a
_diffrn_radiation_wavelength 0.71073
_diffrn_reflns_av_R_equivalents 0.0532
_diffrn_reflns_av_sigmaI/netI 0.0789
_diffrn_reflns_limit_h_max 24
_diffrn_reflns_limit_h_min -24
_diffrn_reflns_limit_k_max 8
_diffrn_reflns_limit_k_min -9
_diffrn_reflns_limit_l_max 23
_diffrn_reflns_limit_l_min -24
_diffrn_reflns_number 15589
_diffrn_reflns_theta_full 26.00
_diffrn_reflns_theta_max 26.00
_diffrn_reflns_theta_min 2.02
_exptl_absorpt_coefficient_mu 1.075
_exptl_absorpt_correction_T_max 0.7674
_exptl_absorpt_correction_T_min 0.7247
_exptl_absorpt_correction_type multi-scan
_exptl_absorpt_process_details 'SADABS(Bruker, 2000)'
_exptl_crystal_colour brown
_exptl_crystal_density_diffrn 1.444
_exptl_crystal_density_method 'not measured'
_exptl_crystal_description block
_exptl_crystal_F_000 1336
_exptl_crystal_size_max 0.32
_exptl_crystal_size_mid 0.28
_exptl_crystal_size_min 0.26
_refine_diff_density_max 0.404
_refine_diff_density_min -0.580
_refine_diff_density_rms 0.071
_refine_ls_extinction_method none
_refine_ls_goodness_of_fit_ref 0.964
_refine_ls_hydrogen_treatment mixed
_refine_ls_matrix_type full
_refine_ls_number_parameters 390
_refine_ls_number_reflns 5840
_refine_ls_number_restraints 0
_refine_ls_restrained_S_all 0.964
_refine_ls_R_factor_all 0.0871
_refine_ls_R_factor_gt 0.0566
_refine_ls_shift/su_max 0.002
_refine_ls_shift/su_mean 0.000
_refine_ls_structure_factor_coef Fsqd
_refine_ls_weighting_details 'calc w=1/[\s^2^(Fo^2^)+(0.0594P)^2^+0.0000P] where P=(Fo^2^+2Fc^2^)/3'
_refine_ls_weighting_scheme calc
_refine_ls_wR_factor_gt 0.1164
_refine_ls_wR_factor_ref 0.1225
_reflns_number_gt 3798
_reflns_number_total 5840
_reflns_threshold_expression >2sigma(I)
_cod_data_source_file om060923osi20061207_125452.cif
_cod_data_source_block 2
_cod_depositor_comments
;
The following automatic conversions were performed:

'_symmetry_cell_setting' value 'Monoclinic' changed to 'monoclinic'
according to /home/saulius/struct/CIF-dictionaries/cif_core.dic
dictionary named 'cif_core.dic' version 2.4.1 from
2010-06-29.

'_exptl_absorpt_correction_type' value 'Multi-scan'
changed to 'multi-scan' according to
/home/saulius/struct/CIF-dictionaries/cif_core.dic dictionary named
'cif_core.dic' version 2.4.1 from 2010-06-29.

Automatic conversion script
Id: cif_fix_values 1715 2011-07-08 13:25:40Z adriana 
;
_cod_original_sg_symbol_H-M P21/c
_cod_database_code 4072666

loop_
_symmetry_equiv_pos_as_xyz
'x, y, z'
'-x, y+1/2, -z+1/2'
'-x, -y, -z'
'x, -y-1/2, z-1/2'

loop_
_atom_site_label
_atom_site_type_symbol
_atom_site_fract_x
_atom_site_fract_y
_atom_site_fract_z
_atom_site_U_iso_or_equiv
_atom_site_adp_type
_atom_site_occupancy
_atom_site_symmetry_multiplicity
_atom_site_calc_flag
_atom_site_refinement_flags
C1 C 1.3683(2) 1.0361(6) 1.0214(2) 0.0546(11) Uani 1 1 d .
H1 H 1.3956 0.9490 0.9989 0.066 Uiso 1 1 calc R
C2 C 1.3872(2) 1.1146(6) 1.0808(2) 0.0526(11) Uani 1 1 d .
H2 H 1.4306 1.0963 1.1070 0.063 Uiso 1 1 calc R
C3 C 1.3354(2) 1.2237(6) 1.0974(2) 0.0488(10) Uani 1 1 d .
H3 H 1.3360 1.2991 1.1370 0.059 Uiso 1 1 calc R
C4 C 1.2824(2) 1.2158(7) 1.0467(2) 0.0579(11) Uani 1 1 d .
H4 H 1.2396 1.2823 1.0463 0.069 Uiso 1 1 calc R
C5 C 1.2989(2) 1.0932(6) 0.9981(2) 0.0526(11) Uani 1 1 d .
H5 H 1.2721 1.0601 0.9570 0.063 Uiso 1 1 calc R
C6 C 1.3009(2) 0.7054(6) 1.10628(19) 0.0466(9) Uani 1 1 d .
H6 H 1.3297 0.6171 1.0863 0.056 Uiso 1 1 calc R
C7 C 1.31608(18) 0.8020(5) 1.16573(18) 0.0413(9) Uani 1 1 d .
H7 H 1.3586 0.7921 1.1941 0.050 Uiso 1 1 calc R
C8 C 1.26150(18) 0.9088(6) 1.17871(19) 0.0441(9) Uani 1 1 d .
H8 H 1.2596 0.9880 1.2170 0.053 Uiso 1 1 calc R
C9 C 1.21007(18) 0.8930(6) 1.12568(17) 0.0416(9) Uani 1 1 d .
H9 H 1.1665 0.9567 1.1214 0.050 Uiso 1 1 calc R
C10 C 1.23315(17) 0.7658(5) 1.08056(17) 0.0369(8) Uani 1 1 d .
C11 C 1.19754(19) 0.7077(6) 1.01922(17) 0.0440(10) Uani 1 1 d .
C12 C 1.16547(19) 0.6621(6) 0.9724(2) 0.0460(10) Uani 1 1 d .
C13 C 1.1263(2) 0.6030(5) 0.91161(17) 0.0407(9) Uani 1 1 d .
C14 C 1.15248(18) 0.6086(5) 0.8525(2) 0.0427(9) Uani 1 1 d .
H14 H 1.1979 0.6403 0.8501 0.051 Uiso 1 1 calc R
C15 C 1.11263(19) 0.5676(6) 0.79434(18) 0.0436(9) Uani 1 1 d .
H15 H 1.1308 0.5804 0.7535 0.052 Uiso 1 1 calc R
C16 C 1.04308(15) 0.5054(4) 0.79711(16) 0.0278(7) Uani 1 1 d .
C17 C 1.01992(18) 0.4986(4) 0.86075(17) 0.0329(8) Uani 1 1 d .
C18 C 1.05836(17) 0.5474(5) 0.91755(17) 0.0362(8) Uani 1 1 d .
H18 H 1.0402 0.5438 0.9587 0.043 Uiso 1 1 calc R
C19 C 1.03818(17) 0.4338(5) 0.67988(17) 0.0354(8) Uani 1 1 d .
H19A H 1.0477 0.5494 0.6626 0.053 Uiso 1 1 calc R
H19B H 1.0095 0.3691 0.6477 0.053 Uiso 1 1 calc R
H19C H 1.0801 0.3702 0.6892 0.053 Uiso 1 1 calc R
C20 C 0.93549(17) 0.5040(4) 0.73775(18) 0.0343(8) Uani 1 1 d .
C21 C 0.9036(2) 0.5647(5) 0.67471(18) 0.0420(9) Uani 1 1 d .
H21 H 0.9286 0.5767 0.6377 0.050 Uiso 1 1 calc R
C22 C 0.83258(18) 0.6054(5) 0.67152(18) 0.0415(9) Uani 1 1 d .
H22 H 0.8112 0.6428 0.6313 0.050 Uiso 1 1 calc R
C23 C 0.79398(19) 0.5912(5) 0.72627(18) 0.0420(9) Uani 1 1 d .
C24 C 0.82654(17) 0.5382(5) 0.7867(2) 0.0387(8) Uani 1 1 d .
H24 H 0.8020 0.5321 0.8242 0.046 Uiso 1 1 calc R
C25 C 0.89690(16) 0.4935(4) 0.79140(16) 0.0271(7) Uani 1 1 d .
C26 C 0.7245(2) 0.6403(5) 0.71837(19) 0.0439(9) Uani 1 1 d .
C27 C 0.66698(18) 0.6893(5) 0.70726(18) 0.0392(9) Uani 1 1 d .
C28 C 0.65778(18) 1.0597(6) 0.5927(2) 0.0435(9) Uani 1 1 d .
H28 H 0.7009 0.9941 0.5930 0.052 Uiso 1 1 calc R
C29 C 0.6059(2) 1.0381(6) 0.5480(2) 0.0496(10) Uani 1 1 d .
H29 H 0.6052 0.9582 0.5096 0.060 Uiso 1 1 calc R
C30 C 0.5516(2) 1.1542(5) 0.5634(2) 0.0502(10) Uani 1 1 d .
H30 H 0.5077 1.1710 0.5378 0.060 Uiso 1 1 calc R
C31 C 0.5757(2) 1.2434(6) 0.6260(2) 0.0522(11) Uani 1 1 d .
H31 H 0.5504 1.3310 0.6503 0.063 Uiso 1 1 calc R
C32 C 0.6416(2) 1.1855(6) 0.6423(2) 0.0516(11) Uani 1 1 d .
H32 H 0.6714 1.2224 0.6810 0.062 Uiso 1 1 calc R
C33 C 0.5650(2) 0.8826(6) 0.73178(19) 0.0460(9) Uani 1 1 d .
H33 H 0.5836 0.9379 0.7732 0.055 Uiso 1 1 calc R
C34 C 0.49954(18) 0.9111(6) 0.6994(2) 0.0467(10) Uani 1 1 d .
H34 H 0.4648 0.9925 0.7141 0.056 Uiso 1 1 calc R
C35 C 0.49249(17) 0.8015(5) 0.64428(19) 0.0427(9) Uani 1 1 d .
H35 H 0.4522 0.7964 0.6127 0.051 Uiso 1 1 calc R
C36 C 0.55363(17) 0.7091(5) 0.63765(19) 0.0403(8) Uani 1 1 d .
H36 H 0.5626 0.6244 0.6025 0.048 Uiso 1 1 calc R
C37 C 0.59871(17) 0.7564(5) 0.69223(18) 0.0395(9) Uani 1 1 d .
Fe1 Fe 1.29969(3) 0.97505(7) 1.09024(2) 0.03830(16) Uani 1 1 d .
Fe2 Fe 0.57393(3) 0.97475(7) 0.63805(3) 0.03706(15) Uani 1 1 d .
N1 N 1.00333(13) 0.4534(4) 0.74123(13) 0.0293(6) Uani 1 1 d .
S1 S 0.93485(4) 0.41807(13) 0.86703(4) 0.0345(2) Uani 1 1 d .
O1 O 0.0790(3) 0.1558(8) 0.0118(2) 0.0418(18) Uani 0.496(7) 1 d P
H1B H 0.0662 0.0493 0.0178 0.063 Uiso 0.496(7) 1 d PR
H1C H 0.0466 0.2267 0.0188 0.063 Uiso 0.496(7) 1 d PR
O2 O 0.0476(2) 0.0098(7) 0.0027(2) 0.0338(15) Uani 0.504(7) 1 d P
H2B H 0.0159 -0.0257 0.0259 0.041 Uiso 0.504(7) 1 d PR
H2C H 0.0463 -0.0480 -0.0335 0.051 Uiso 0.504(7) 1 d PR

loop_
_atom_site_aniso_label
_atom_site_aniso_U_11
_atom_site_aniso_U_22
_atom_site_aniso_U_33
_atom_site_aniso_U_23
_atom_site_aniso_U_13
_atom_site_aniso_U_12
C1 0.058(3) 0.051(3) 0.057(3) 0.012(2) 0.019(2) 0.006(2)
C2 0.042(2) 0.061(3) 0.054(2) 0.007(2) -0.0026(18) -0.011(2)
C3 0.053(2) 0.034(2) 0.059(3) -0.0118(19) 0.0056(19) -0.0107(18)
C4 0.060(3) 0.057(3) 0.057(3) 0.012(2) 0.007(2) 0.013(2)
C5 0.048(2) 0.060(3) 0.046(2) 0.021(2) -0.0195(19) -0.015(2)
C6 0.046(2) 0.044(2) 0.048(2) -0.0004(19) -0.0071(18) -0.0106(18)
C7 0.0360(19) 0.049(2) 0.0367(19) 0.0000(17) -0.0121(15) -0.0071(17)
C8 0.036(2) 0.054(2) 0.043(2) -0.0061(19) 0.0083(16) -0.0146(18)
C9 0.037(2) 0.058(3) 0.0297(18) -0.0072(17) 0.0041(15) -0.0031(17)
C10 0.0304(17) 0.044(2) 0.0349(18) -0.0020(16) -0.0077(14) -0.0175(16)
C11 0.041(2) 0.057(3) 0.0319(19) 0.0012(18) -0.0105(16) -0.0241(18)
C12 0.039(2) 0.046(2) 0.050(2) -0.0008(19) -0.0121(18) -0.0016(18)
C13 0.053(2) 0.040(2) 0.0278(18) -0.0013(15) -0.0082(16) 0.0005(18)
C14 0.0291(18) 0.045(2) 0.054(2) -0.0026(18) 0.0029(16) 0.0011(16)
C15 0.049(2) 0.050(2) 0.0291(17) -0.0122(16) -0.0084(16) -0.0034(18)
C16 0.0223(15) 0.0275(18) 0.0343(17) 0.0093(14) 0.0076(13) 0.0024(13)
C17 0.0396(19) 0.0239(18) 0.0348(17) -0.0090(14) -0.0001(14) -0.0041(14)
C18 0.0292(17) 0.046(2) 0.0322(18) 0.0093(16) -0.0050(13) -0.0054(15)
C19 0.0288(17) 0.043(2) 0.0339(18) -0.0071(16) 0.0021(14) -0.0022(15)
C20 0.0316(17) 0.0232(18) 0.047(2) -0.0023(15) -0.0061(15) -0.0036(13)
C21 0.052(2) 0.042(2) 0.0295(18) -0.0005(16) -0.0091(16) 0.0057(18)
C22 0.043(2) 0.032(2) 0.045(2) 0.0104(16) -0.0238(17) 0.0081(16)
C23 0.050(2) 0.034(2) 0.041(2) 0.0092(17) -0.0099(17) 0.0022(17)
C24 0.0304(18) 0.0307(19) 0.055(2) -0.0026(17) 0.0008(16) -0.0110(14)
C25 0.0253(15) 0.0208(16) 0.0339(16) -0.0014(13) -0.0056(13) 0.0013(12)
C26 0.046(2) 0.040(2) 0.043(2) 0.0052(17) -0.0129(17) -0.0010(17)
C27 0.0305(18) 0.040(2) 0.045(2) 0.0030(17) -0.0097(15) -0.0045(16)
C28 0.0294(18) 0.048(2) 0.056(2) 0.0017(19) 0.0164(17) -0.0152(16)
C29 0.054(2) 0.058(3) 0.037(2) 0.008(2) 0.0083(18) -0.015(2)
C30 0.056(3) 0.040(2) 0.053(2) 0.0185(19) -0.006(2) -0.0004(19)
C31 0.063(3) 0.051(3) 0.044(2) -0.0025(19) 0.0151(19) 0.012(2)
C32 0.046(2) 0.060(3) 0.045(2) 0.004(2) -0.0160(18) -0.022(2)
C33 0.047(2) 0.051(3) 0.041(2) 0.0100(19) 0.0080(17) 0.0000(19)
C34 0.0320(19) 0.053(3) 0.056(2) 0.014(2) 0.0137(17) 0.0013(18)
C35 0.0256(17) 0.047(2) 0.054(2) 0.0069(19) -0.0081(16) -0.0013(15)
C36 0.0285(18) 0.043(2) 0.048(2) 0.0040(18) -0.0069(15) -0.0005(15)
C37 0.0287(17) 0.040(2) 0.047(2) -0.0012(17) -0.0123(15) 0.0032(16)
Fe1 0.0477(3) 0.0317(3) 0.0352(3) 0.0001(2) 0.0014(2) -0.0035(2)
Fe2 0.0465(3) 0.0287(3) 0.0356(3) -0.0008(2) 0.0008(2) 0.0003(2)
N1 0.0250(13) 0.0310(15) 0.0313(14) -0.0072(12) -0.0017(11) 0.0002(11)
S1 0.0259(4) 0.0417(5) 0.0353(4) 0.0104(4) -0.0025(3) -0.0043(4)
O1 0.059(4) 0.051(4) 0.016(2) 0.003(2) 0.009(2) 0.000(3)
O2 0.034(3) 0.050(4) 0.017(2) -0.004(2) 0.0008(18) 0.004(2)

loop_
_atom_type_symbol
_atom_type_description
_atom_type_scat_dispersion_real
_atom_type_scat_dispersion_imag
_atom_type_scat_source
C C 0.0033 0.0016 'International Tables Vol C Tables 4.2.6.8 and 6.1.1.4'
H H 0.0000 0.0000 'International Tables Vol C Tables 4.2.6.8 and 6.1.1.4'
Fe Fe 0.3463 0.8444 'International Tables Vol C Tables 4.2.6.8 and 6.1.1.4'
N N 0.0061 0.0033 'International Tables Vol C Tables 4.2.6.8 and 6.1.1.4'
S S 0.1246 0.1234 'International Tables Vol C Tables 4.2.6.8 and 6.1.1.4'
O O 0.0106 0.0060 'International Tables Vol C Tables 4.2.6.8 and 6.1.1.4'

loop_
_geom_angle_atom_site_label_1
_geom_angle_atom_site_label_2
_geom_angle_atom_site_label_3
_geom_angle
C2 C1 C5 109.9(4)
C2 C1 Fe1 69.6(2)
C5 C1 Fe1 69.1(2)
C2 C1 H1 125.0
C5 C1 H1 125.0
Fe1 C1 H1 125.0
C1 C2 C3 108.4(4)
C1 C2 Fe1 71.5(3)
C3 C2 Fe1 68.6(2)
C1 C2 H2 125.8
C3 C2 H2 125.8
Fe1 C2 H2 125.8
C2 C3 C4 108.7(4)
C2 C3 Fe1 71.7(3)
C4 C3 Fe1 70.8(3)
C2 C3 H3 125.6
C4 C3 H3 125.6
Fe1 C3 H3 125.6
C5 C4 C3 109.9(4)
C5 C4 Fe1 71.2(3)
C3 C4 Fe1 68.4(3)
C5 C4 H4 125.0
C3 C4 H4 125.0
Fe1 C4 H4 125.0
C4 C5 C1 103.0(4)
C4 C5 Fe1 68.7(2)
C1 C5 Fe1 69.0(2)
C4 C5 H5 128.5
C1 C5 H5 128.5
Fe1 C5 H5 128.5
C7 C6 C10 105.7(4)
C7 C6 Fe1 68.1(2)
C10 C6 Fe1 68.8(2)
C7 C6 H6 127.1
C10 C6 H6 127.1
Fe1 C6 H6 127.1
C8 C7 C6 109.9(3)
C8 C7 Fe1 71.7(2)
C6 C7 Fe1 71.1(2)
C8 C7 H7 125.0
C6 C7 H7 125.0
Fe1 C7 H7 125.0
C7 C8 C9 109.1(3)
C7 C8 Fe1 68.6(2)
C9 C8 Fe1 69.5(2)
C7 C8 H8 125.4
C9 C8 H8 125.4
Fe1 C8 H8 125.4
C10 C9 C8 107.2(3)
C10 C9 Fe1 69.7(2)
C8 C9 Fe1 69.9(2)
C10 C9 H9 126.4
C8 C9 H9 126.4
Fe1 C9 H9 126.4
C9 C10 C11 126.6(4)
C9 C10 C6 107.9(3)
C11 C10 C6 125.4(4)
C9 C10 Fe1 69.8(2)
C11 C10 Fe1 125.4(3)
C6 C10 Fe1 69.3(2)
C12 C11 C10 175.7(4)
C11 C12 C13 178.4(5)
C14 C13 C18 121.1(3)
C14 C13 C12 121.6(4)
C18 C13 C12 117.3(3)
C13 C14 C15 121.0(4)
C13 C14 H14 119.5
C15 C14 H14 119.5
C14 C15 C16 120.6(3)
C14 C15 H15 119.7
C16 C15 H15 119.7
N1 C16 C17 122.6(3)
N1 C16 C15 122.5(3)
C17 C16 C15 114.9(3)
C18 C17 C16 124.1(3)
C18 C17 S1 119.2(3)
C16 C17 S1 116.6(2)
C17 C18 C13 118.1(3)
C17 C18 H18 120.9
C13 C18 H18 120.9
N1 C19 H19A 109.5
N1 C19 H19B 109.5
H19A C19 H19B 109.5
N1 C19 H19C 109.5
H19A C19 H19C 109.5
H19B C19 H19C 109.5
C25 C20 N1 122.2(3)
C25 C20 C21 118.9(3)
N1 C20 C21 118.9(3)
C22 C21 C20 117.7(3)
C22 C21 H21 121.2
C20 C21 H21 121.2
C23 C22 C21 122.6(3)
C23 C22 H22 118.7
C21 C22 H22 118.7
C24 C23 C22 118.4(3)
C24 C23 C26 123.4(4)
C22 C23 C26 118.1(3)
C23 C24 C25 120.5(4)
C23 C24 H24 119.7
C25 C24 H24 119.7
C20 C25 C24 121.9(3)
C20 C25 S1 119.0(3)
C24 C25 S1 119.1(3)
C27 C26 C23 174.7(4)
C26 C27 C37 177.1(4)
C29 C28 C32 111.0(4)
C29 C28 Fe2 70.2(2)
C32 C28 Fe2 70.4(2)
C29 C28 H28 124.5
C32 C28 H28 124.5
Fe2 C28 H28 124.5
C28 C29 C30 109.1(4)
C28 C29 Fe2 72.0(2)
C30 C29 Fe2 70.2(2)
C28 C29 H29 125.4
C30 C29 H29 125.4
Fe2 C29 H29 125.4
C29 C30 C31 105.4(4)
C29 C30 Fe2 68.7(2)
C31 C30 Fe2 68.3(2)
C29 C30 H30 127.3
C31 C30 H30 127.3
Fe2 C30 H30 127.3
C32 C31 C30 107.2(4)
C32 C31 Fe2 71.6(3)
C30 C31 Fe2 69.2(2)
C32 C31 H31 126.4
C30 C31 H31 126.4
Fe2 C31 H31 126.4
C31 C32 C28 107.1(3)
C31 C32 Fe2 69.0(2)
C28 C32 Fe2 68.9(2)
C31 C32 H32 126.4
C28 C32 H32 126.4
Fe2 C32 H32 126.4
C34 C33 C37 106.6(4)
C34 C33 Fe2 70.0(2)
C37 C33 Fe2 68.4(2)
C34 C33 H33 126.7
C37 C33 H33 126.7
Fe2 C33 H33 126.7
C35 C34 C33 108.3(4)
C35 C34 Fe2 71.6(2)
C33 C34 Fe2 69.4(2)
C35 C34 H34 125.8
C33 C34 H34 125.8
Fe2 C34 H34 125.8
C34 C35 C36 109.7(3)
C34 C35 Fe2 69.2(2)
C36 C35 Fe2 68.5(2)
C34 C35 H35 125.1
C36 C35 H35 125.1
Fe2 C35 H35 125.1
C35 C36 C37 107.1(3)
C35 C36 Fe2 71.6(2)
C37 C36 Fe2 68.8(2)
C35 C36 H36 126.4
C37 C36 H36 126.4
Fe2 C36 H36 126.4
C36 C37 C33 108.2(3)
C36 C37 C27 126.7(4)
C33 C37 C27 125.1(3)
C36 C37 Fe2 70.5(2)
C33 C37 Fe2 70.1(2)
C27 C37 Fe2 125.6(3)
C3 Fe1 C7 120.96(16)
C3 Fe1 C4 40.87(19)
C7 Fe1 C4 156.51(18)
C3 Fe1 C2 39.69(18)
C7 Fe1 C2 108.40(16)
C4 Fe1 C2 67.37(19)
C3 Fe1 C10 160.87(17)
C7 Fe1 C10 68.93(14)
C4 Fe1 C10 123.98(18)
C2 Fe1 C10 157.78(18)
C3 Fe1 C9 124.32(17)
C7 Fe1 C9 68.47(15)
C4 Fe1 C9 107.47(18)
C2 Fe1 C9 160.76(18)
C10 Fe1 C9 40.56(15)
C3 Fe1 C6 155.87(17)
C7 Fe1 C6 40.78(15)
C4 Fe1 C6 161.52(18)
C2 Fe1 C6 121.57(18)
C10 Fe1 C6 41.88(15)
C9 Fe1 C6 69.32(17)
C3 Fe1 C8 108.29(17)
C7 Fe1 C8 39.72(16)
C4 Fe1 C8 122.29(18)
C2 Fe1 C8 125.06(16)
C10 Fe1 C8 67.86(15)
C9 Fe1 C8 40.60(14)
C6 Fe1 C8 67.86(17)
C3 Fe1 C1 66.18(19)
C7 Fe1 C1 125.45(17)
C4 Fe1 C1 66.75(18)
C2 Fe1 C1 38.84(17)
C10 Fe1 C1 123.58(17)
C9 Fe1 C1 158.09(17)
C6 Fe1 C1 109.05(18)
C8 Fe1 C1 160.60(17)
C3 Fe1 C5 68.98(18)
C7 Fe1 C5 162.35(19)
C4 Fe1 C5 40.07(18)
C2 Fe1 C5 69.06(16)
C10 Fe1 C5 106.45(15)
C9 Fe1 C5 119.83(15)
C6 Fe1 C5 124.54(18)
C8 Fe1 C5 155.91(18)
C1 Fe1 C5 41.89(17)
C37 Fe2 C29 126.98(18)
C37 Fe2 C31 150.36(16)
C29 Fe2 C31 69.50(17)
C37 Fe2 C36 40.69(14)
C29 Fe2 C36 107.52(17)
C31 Fe2 C36 167.92(16)
C37 Fe2 C33 41.50(16)
C29 Fe2 C33 165.80(17)
C31 Fe2 C33 116.90(17)
C36 Fe2 C33 68.88(17)
C37 Fe2 C34 68.57(16)
C29 Fe2 C34 152.13(17)
C31 Fe2 C34 108.91(17)
C36 Fe2 C34 67.91(17)
C33 Fe2 C34 40.62(15)
C37 Fe2 C30 165.54(17)
C29 Fe2 C30 41.15(17)
C31 Fe2 C30 42.45(16)
C36 Fe2 C30 127.74(16)
C33 Fe2 C30 151.74(17)
C34 Fe2 C30 118.49(17)
C37 Fe2 C28 109.10(16)
C29 Fe2 C28 37.85(16)
C31 Fe2 C28 67.40(17)
C36 Fe2 C28 117.92(16)
C33 Fe2 C28 130.58(16)
C34 Fe2 C28 168.93(17)
C30 Fe2 C28 66.46(17)
C37 Fe2 C32 118.25(15)
C29 Fe2 C32 67.36(17)
C31 Fe2 C32 39.45(17)
C36 Fe2 C32 151.31(16)
C33 Fe2 C32 108.78(17)
C34 Fe2 C32 129.96(18)
C30 Fe2 C32 68.16(16)
C28 Fe2 C32 40.70(17)
C37 Fe2 C35 67.17(14)
C29 Fe2 C35 119.67(16)
C31 Fe2 C35 130.53(16)
C36 Fe2 C35 39.92(14)
C33 Fe2 C35 67.01(16)
C34 Fe2 C35 39.24(16)
C30 Fe2 C35 109.51(16)
C28 Fe2 C35 150.92(17)
C32 Fe2 C35 167.41(17)
C16 N1 C20 116.6(3)
C16 N1 C19 116.6(3)
C20 N1 C19 119.6(3)
C25 S1 C17 99.70(16)
H1B O1 H1C 109.5
H1B O2 H2B 110.7
H1B O2 H2C 137.1
H2B O2 H2C 109.8

loop_
_geom_bond_atom_site_label_1
_geom_bond_atom_site_label_2
_geom_bond_distance
C1 C2 1.363(6)
C1 C5 1.474(6)
C1 Fe1 2.061(4)
C1 H1 0.9800
C2 C3 1.370(6)
C2 Fe1 2.037(4)
C2 H2 0.9800
C3 C4 1.406(6)
C3 Fe1 1.998(4)
C3 H3 0.9800
C4 C5 1.402(7)
C4 Fe1 2.029(5)
C4 H4 0.9800
C5 Fe1 2.062(4)
C5 H5 0.9800
C6 C7 1.416(5)
C6 C10 1.465(5)
C6 Fe1 2.052(4)
C6 H6 0.9800
C7 C8 1.381(6)
C7 Fe1 2.012(4)
C7 H7 0.9800
C8 C9 1.422(5)
C8 Fe1 2.052(4)
C8 H8 0.9800
C9 C10 1.419(5)
C9 Fe1 2.048(4)
C9 H9 0.9800
C10 C11 1.445(5)
C10 Fe1 2.046(3)
C11 C12 1.149(5)
C12 C13 1.468(5)
C13 C14 1.337(5)
C13 C18 1.414(5)
C14 C15 1.397(5)
C14 H14 0.9300
C15 C16 1.451(5)
C15 H15 0.9300
C16 N1 1.380(4)
C16 C17 1.397(5)
C17 C18 1.376(5)
C17 S1 1.793(3)
C18 H18 0.9300
C19 N1 1.468(4)
C19 H19A 0.9600
C19 H19B 0.9600
C19 H19C 0.9600
C20 C25 1.372(5)
C20 N1 1.384(4)
C20 C21 1.450(5)
C21 C22 1.427(5)
C21 H21 0.9300
C22 C23 1.392(6)
C22 H22 0.9300
C23 C24 1.393(5)
C23 C26 1.412(5)
C24 C25 1.420(5)
C24 H24 0.9300
C25 S1 1.744(3)
C26 C27 1.196(5)
C27 C37 1.445(5)
C28 C29 1.322(6)
C28 C32 1.431(6)
C28 Fe2 2.048(3)
C28 H28 0.9800
C29 C30 1.431(6)
C29 Fe2 2.026(4)
C29 H29 0.9800
C30 C31 1.477(6)
C30 Fe2 2.046(4)
C30 H30 0.9800
C31 C32 1.385(6)
C31 Fe2 2.034(5)
C31 H31 0.9800
C32 Fe2 2.067(4)
C32 H32 0.9800
C33 C34 1.416(5)
C33 C37 1.435(5)
C33 Fe2 2.036(4)
C33 H33 0.9800
C34 C35 1.383(6)
C34 Fe2 2.044(4)
C34 H34 0.9800
C35 C36 1.404(5)
C35 Fe2 2.075(4)
C35 H35 0.9800
C36 C37 1.408(5)
C36 Fe2 2.036(4)
C36 H36 0.9800
C37 Fe2 2.012(4)
O1 H1B 0.8501
O1 H1C 0.8499
O2 H1B 0.5461
O2 H2B 0.8501
O2 H2C 0.8501
